data_7210108
loop_
_publ_author_name
'Cunha, Anna C.'
'Ferreira, Vitor F.'
'Jord\~ao, Alessandro K.'
'de Souza, Maria C. B. V.'
'Wardell, Solange M. S. V.'
'Wardell, James L.'
'Tan, Peiyu Amelia'
'Bettens, Ryan P. A.'
'Seth, Saikat Kumar'
'Tiekink, Edward R. T.'

_publ_section_title
;
 Aryl-substituents moderate the nature of hydrogen bonds, N--H&#x22EF;N
 versus N--H&#x22EF;O, leading to supramolecular chains in the crystal
 structures of N-arylamino 1,2,3-triazole esters
;
_journal_issue 24
_journal_name_full CrystEngComm
_journal_page_first 4917
_journal_paper_doi 10.1039/c3ce40102b
_journal_volume 15
_journal_year 2013
_chemical_formula_moiety 'C12 H13 F N4 O2 '
_chemical_formula_sum 'C12 H13 F N4 O2'
_chemical_formula_weight 264.26
_chemical_name_systematic
;
?
;
_space_group_IT_number 14
_symmetry_cell_setting monoclinic
_symmetry_space_group_name_Hall '-P 2ybc'
_symmetry_space_group_name_H-M 'P 1 21/c 1'
_atom_sites_solution_hydrogens geom
_atom_sites_solution_primary direct
_atom_sites_solution_secondary difmap
_audit_creation_method SHELXL-97
_cell_angle_alpha 90
_cell_angle_beta 95.722(3)
_cell_angle_gamma 90
_cell_formula_units_Z 8
_cell_length_a 10.057(3)
_cell_length_b 17.510(4)
_cell_length_c 14.102(4)
_cell_measurement_reflns_used 8525
_cell_measurement_temperature 120(2)
_cell_measurement_theta_max 30.1
_cell_measurement_theta_min 3.1
_cell_volume 2471.0(12)
_computing_cell_refinement 'SAINT (Bruker, 2004)'
_computing_data_collection 'APEX2 (Bruker, 2004)'
_computing_data_reduction SAINT
_computing_molecular_graphics
;
ORTEP-3 (Farrugia, 1997), DIAMOND (Brandenburg, 2006)
;
_computing_publication_material 'publCIF (Westrip, 2010)'
_computing_structure_refinement 'SHELXL-97 (Sheldrick, 2008)'
_computing_structure_solution 'SHELXS-97 (Sheldrick, 2008)'
_diffrn_ambient_temperature 120(2)
_diffrn_measured_fraction_theta_full 0.981
_diffrn_measured_fraction_theta_max 0.981
_diffrn_measurement_device_type 'Bruker SMART APEX2 CCD diffractometer'
_diffrn_measurement_method 'fine-slice \w scans'
_diffrn_radiation_monochromator 'silicon 111'
_diffrn_radiation_source 'Daresbury SRS station 9.8'
_diffrn_radiation_type synchrotron
_diffrn_radiation_wavelength 0.6911
_diffrn_reflns_av_R_equivalents 0.047
_diffrn_reflns_av_sigmaI/netI 0.042
_diffrn_reflns_limit_h_max 13
_diffrn_reflns_limit_h_min -13
_diffrn_reflns_limit_k_max 22
_diffrn_reflns_limit_k_min -23
_diffrn_reflns_limit_l_max 18
_diffrn_reflns_limit_l_min -18
_diffrn_reflns_number 21852
_diffrn_reflns_theta_full 27.5
_diffrn_reflns_theta_max 27.5
_diffrn_reflns_theta_min 2.6
_diffrn_standards_decay_% 5
_diffrn_standards_number 0
_exptl_absorpt_coefficient_mu 0.065
_exptl_absorpt_correction_type none
_exptl_crystal_colour colourless
_exptl_crystal_density_diffrn 1.421
_exptl_crystal_density_method 'not measured'
_exptl_crystal_description block
_exptl_crystal_F_000 1104
_exptl_crystal_size_max 0.15
_exptl_crystal_size_mid 0.10
_exptl_crystal_size_min 0.05
_refine_diff_density_max 0.36
_refine_diff_density_min -0.25
_refine_diff_density_rms 0.062
_refine_ls_extinction_method none
_refine_ls_goodness_of_fit_ref 1.11
_refine_ls_hydrogen_treatment mixed
_refine_ls_matrix_type full
_refine_ls_number_parameters 353
_refine_ls_number_reflns 6056
_refine_ls_number_restraints 2
_refine_ls_restrained_S_all 1.11
_refine_ls_R_factor_all 0.081
_refine_ls_R_factor_gt 0.064
_refine_ls_shift/su_max <0.001
_refine_ls_shift/su_mean 0.000
_refine_ls_structure_factor_coef Fsqd
_refine_ls_weighting_details 'calc w=1/[\s^2^(Fo^2^)+(0.0939P)^2^+1.3685P] where P=(Fo^2^+2Fc^2^)/3'
_refine_ls_weighting_scheme calc
_refine_ls_wR_factor_gt 0.174
_refine_ls_wR_factor_ref 0.187
_reflns_number_gt 4711
_reflns_number_total 6059
_reflns_threshold_expression I>2\s(I)
_cod_data_source_file c3ce40102b.txt
_cod_data_source_block shelx2
_cod_original_sg_symbol_H-M 'P 21/c'
_cod_original_formula_sum 'C12 H13 F N4 O2 '
_cod_database_code 7210108

loop_
_symmetry_equiv_pos_as_xyz
'x, y, z'
'-x, y+1/2, -z+1/2'
'-x, -y, -z'
'x, -y-1/2, z-1/2'

loop_
_atom_site_label
_atom_site_type_symbol
_atom_site_fract_x
_atom_site_fract_y
_atom_site_fract_z
_atom_site_U_iso_or_equiv
_atom_site_adp_type
_atom_site_occupancy
_atom_site_symmetry_multiplicity
_atom_site_calc_flag
_atom_site_refinement_flags
F1 F 0.35080(14) 0.07103(9) 1.36600(9) 0.0423(3) Uani 1 1 d .
O1 O 0.21531(15) 0.16960(10) 0.66198(11) 0.0367(4) Uani 1 1 d .
O2 O 0.40311(15) 0.09964(10) 0.68869(11) 0.0355(4) Uani 1 1 d .
N1 N 0.41998(16) 0.19577(11) 0.95470(12) 0.0300(4) Uani 1 1 d .
N2 N 0.30438(18) 0.23695(11) 0.93948(13) 0.0328(4) Uani 1 1 d .
N3 N 0.25443(17) 0.21994(11) 0.85323(13) 0.0316(4) Uani 1 1 d .
N4 N 0.50087(19) 0.20070(13) 1.03889(13) 0.0364(4) Uani 1 1 d D
H4N H 0.549(3) 0.2429(10) 1.041(2) 0.044 Uiso 1 1 d D
C1 C 0.44309(19) 0.15294(13) 0.87946(15) 0.0292(4) Uani 1 1 d .
C2 C 0.33664(19) 0.16970(12) 0.81405(15) 0.0286(4) Uani 1 1 d .
C3 C 0.5601(2) 0.10181(14) 0.87861(17) 0.0376(5) Uani 1 1 d .
H3A H 0.6145 0.1179 0.8283 0.056 Uiso 1 1 calc R
H3B H 0.5294 0.0493 0.8665 0.056 Uiso 1 1 calc R
H3C H 0.6138 0.1044 0.9405 0.056 Uiso 1 1 calc R
C4 C 0.30917(19) 0.14713(12) 0.71421(14) 0.0289(4) Uani 1 1 d .
C5 C 0.3902(2) 0.07477(15) 0.59021(16) 0.0367(5) Uani 1 1 d .
H5A H 0.4796 0.0625 0.5707 0.044 Uiso 1 1 calc R
H5B H 0.3516 0.1165 0.5489 0.044 Uiso 1 1 calc R
C6 C 0.3020(2) 0.00559(14) 0.57785(17) 0.0395(5) Uani 1 1 d .
H6A H 0.3382 -0.0349 0.6209 0.059 Uiso 1 1 calc R
H6B H 0.2985 -0.0123 0.5118 0.059 Uiso 1 1 calc R
H6C H 0.2117 0.0189 0.5927 0.059 Uiso 1 1 calc R
C7 C 0.45487(19) 0.17007(12) 1.12056(14) 0.0287(4) Uani 1 1 d .
C8 C 0.3546(2) 0.11542(13) 1.11612(15) 0.0328(5) Uani 1 1 d .
H8 H 0.3105 0.1006 1.0562 0.039 Uiso 1 1 calc R
C9 C 0.3188(2) 0.08256(13) 1.19914(16) 0.0338(5) Uani 1 1 d .
H9 H 0.2494 0.0456 1.1969 0.041 Uiso 1 1 calc R
C10 C 0.3846(2) 0.10401(13) 1.28445(15) 0.0317(4) Uani 1 1 d .
C11 C 0.4844(2) 0.15808(13) 1.29098(15) 0.0315(4) Uani 1 1 d .
H11 H 0.5288 0.1718 1.3512 0.038 Uiso 1 1 calc R
C12 C 0.5189(2) 0.19186(13) 1.20880(15) 0.0299(4) Uani 1 1 d .
H12 H 0.5863 0.2300 1.2121 0.036 Uiso 1 1 calc R
F2 F 0.85298(14) 0.03486(9) -0.03513(10) 0.0471(4) Uani 1 1 d .
O3 O 0.68173(15) 0.17240(10) 0.58972(12) 0.0363(4) Uani 1 1 d .
O4 O 0.88441(14) 0.11776(9) 0.60420(10) 0.0307(3) Uani 1 1 d .
N5 N 0.91161(16) 0.22457(11) 0.34389(12) 0.0295(4) Uani 1 1 d .
N6 N 0.79478(17) 0.26389(11) 0.34511(13) 0.0316(4) Uani 1 1 d .
N7 N 0.74357(17) 0.24310(11) 0.42180(13) 0.0304(4) Uani 1 1 d .
N8 N 0.97986(17) 0.23234(11) 0.26494(13) 0.0317(4) Uani 1 1 d D
H8N H 1.0646(12) 0.2443(15) 0.2788(18) 0.038 Uiso 1 1 d D
C13 C 0.93537(19) 0.17838(12) 0.42067(14) 0.0276(4) Uani 1 1 d .
C14 C 0.82657(19) 0.19165(12) 0.47030(14) 0.0283(4) Uani 1 1 d .
C15 C 1.0547(2) 0.12939(14) 0.43726(16) 0.0340(5) Uani 1 1 d .
H15A H 1.0995 0.1264 0.3788 0.051 Uiso 1 1 calc R
H15B H 1.0278 0.0781 0.4555 0.051 Uiso 1 1 calc R
H15C H 1.1161 0.1512 0.4885 0.051 Uiso 1 1 calc R
C16 C 0.7890(2) 0.16076(12) 0.55996(15) 0.0287(4) Uani 1 1 d .
C17 C 0.8544(2) 0.08558(14) 0.69461(15) 0.0326(4) Uani 1 1 d .
H17A H 0.7837 0.0463 0.6839 0.039 Uiso 1 1 calc R
H17B H 0.8224 0.1261 0.7357 0.039 Uiso 1 1 calc R
C18 C 0.9798(2) 0.05059(16) 0.74139(17) 0.0409(5) Uani 1 1 d .
H18A H 1.0120 0.0116 0.6993 0.061 Uiso 1 1 calc R
H18B H 0.9615 0.0269 0.8017 0.061 Uiso 1 1 calc R
H18C H 1.0481 0.0903 0.7538 0.061 Uiso 1 1 calc R
C19 C 0.94763(19) 0.17898(12) 0.19098(14) 0.0284(4) Uani 1 1 d .
C20 C 0.8406(2) 0.12936(13) 0.19147(16) 0.0328(5) Uani 1 1 d .
H20 H 0.7892 0.1284 0.2444 0.039 Uiso 1 1 calc R
C21 C 0.8083(2) 0.08089(14) 0.11473(17) 0.0370(5) Uani 1 1 d .
H21 H 0.7346 0.0469 0.1144 0.044 Uiso 1 1 calc R
C22 C 0.8846(2) 0.08294(14) 0.03951(16) 0.0362(5) Uani 1 1 d .
C23 C 0.9912(2) 0.13161(14) 0.03714(16) 0.0358(5) Uani 1 1 d .
H23 H 1.0425 0.1318 -0.0159 0.043 Uiso 1 1 calc R
C24 C 1.0226(2) 0.18020(14) 0.11302(16) 0.0335(5) Uani 1 1 d .
H24 H 1.0955 0.2146 0.1121 0.040 Uiso 1 1 calc R

loop_
_atom_site_aniso_label
_atom_site_aniso_U_11
_atom_site_aniso_U_22
_atom_site_aniso_U_33
_atom_site_aniso_U_23
_atom_site_aniso_U_13
_atom_site_aniso_U_12
F1 0.0413(8) 0.0586(9) 0.0267(6) 0.0052(6) 0.0026(5) -0.0077(6)
O1 0.0264(8) 0.0521(10) 0.0298(8) 0.0004(7) -0.0060(6) 0.0034(6)
O2 0.0220(7) 0.0544(10) 0.0292(8) -0.0078(7) -0.0017(6) 0.0036(6)
N1 0.0190(8) 0.0474(10) 0.0228(8) 0.0006(7) -0.0025(6) -0.0026(7)
N2 0.0230(8) 0.0474(11) 0.0279(9) -0.0016(7) 0.0015(7) -0.0004(7)
N3 0.0213(8) 0.0451(10) 0.0283(9) -0.0005(7) 0.0013(7) 0.0000(7)
N4 0.0269(9) 0.0576(12) 0.0230(8) 0.0014(8) -0.0054(7) -0.0123(8)
C1 0.0188(9) 0.0412(11) 0.0269(10) 0.0014(8) -0.0010(7) -0.0029(8)
C2 0.0192(9) 0.0395(11) 0.0265(10) 0.0002(8) -0.0002(7) -0.0014(7)
C3 0.0218(10) 0.0503(13) 0.0392(12) -0.0006(10) -0.0048(9) 0.0038(9)
C4 0.0194(9) 0.0397(11) 0.0275(10) 0.0000(8) 0.0015(7) -0.0027(7)
C5 0.0287(11) 0.0541(14) 0.0272(10) -0.0064(9) 0.0020(8) -0.0024(9)
C6 0.0361(12) 0.0474(13) 0.0344(12) -0.0035(10) 0.0006(9) -0.0028(10)
C7 0.0185(9) 0.0414(11) 0.0256(10) -0.0002(8) -0.0007(7) -0.0001(7)
C8 0.0239(10) 0.0463(12) 0.0268(10) -0.0013(9) -0.0045(8) -0.0039(8)
C9 0.0253(10) 0.0434(12) 0.0320(11) 0.0012(9) -0.0011(8) -0.0061(8)
C10 0.0275(10) 0.0416(11) 0.0261(10) 0.0027(8) 0.0026(8) 0.0008(8)
C11 0.0233(9) 0.0443(12) 0.0257(10) -0.0031(8) -0.0023(7) 0.0012(8)
C12 0.0190(9) 0.0416(11) 0.0282(10) -0.0032(8) -0.0023(7) 0.0003(8)
F2 0.0359(7) 0.0615(9) 0.0417(8) -0.0191(7) -0.0069(6) 0.0051(6)
O3 0.0225(7) 0.0498(9) 0.0369(8) 0.0025(7) 0.0047(6) 0.0032(6)
O4 0.0237(7) 0.0427(8) 0.0257(7) 0.0030(6) 0.0017(5) 0.0016(6)
N5 0.0199(8) 0.0417(10) 0.0261(8) 0.0000(7) -0.0019(6) 0.0004(7)
N6 0.0201(8) 0.0455(10) 0.0280(9) -0.0006(7) -0.0028(6) 0.0030(7)
N7 0.0209(8) 0.0423(10) 0.0269(8) 0.0005(7) -0.0025(6) 0.0007(7)
N8 0.0201(8) 0.0487(11) 0.0260(9) 0.0001(7) 0.0002(6) -0.0042(7)
C13 0.0199(9) 0.0383(10) 0.0236(9) -0.0008(8) -0.0034(7) -0.0023(7)
C14 0.0191(9) 0.0391(11) 0.0256(9) -0.0026(8) -0.0038(7) 0.0001(7)
C15 0.0228(10) 0.0466(12) 0.0318(11) 0.0019(9) -0.0012(8) 0.0039(8)
C16 0.0219(9) 0.0356(10) 0.0279(10) -0.0023(8) -0.0013(7) -0.0016(7)
C17 0.0264(10) 0.0447(12) 0.0267(10) 0.0031(8) 0.0032(8) -0.0030(8)
C18 0.0296(11) 0.0595(15) 0.0333(11) 0.0116(10) 0.0016(9) 0.0017(10)
C19 0.0196(9) 0.0389(11) 0.0256(9) 0.0027(8) -0.0038(7) 0.0036(7)
C20 0.0207(9) 0.0457(12) 0.0311(10) 0.0002(9) -0.0009(8) 0.0002(8)
C21 0.0223(10) 0.0469(13) 0.0401(12) -0.0037(10) -0.0047(8) 0.0000(9)
C22 0.0272(10) 0.0466(13) 0.0327(11) -0.0071(9) -0.0071(8) 0.0084(9)
C23 0.0260(10) 0.0498(13) 0.0311(11) -0.0012(9) -0.0003(8) 0.0070(9)
C24 0.0237(10) 0.0435(12) 0.0328(11) 0.0025(9) 0.0002(8) 0.0024(8)

loop_
_atom_type_symbol
_atom_type_description
_atom_type_scat_dispersion_real
_atom_type_scat_dispersion_imag
_atom_type_scat_source
C C 0.0030 0.0020 'International Tables Vol C Tables 4.2.6.8 and 6.1.1.4'
H H 0.0000 0.0000 'International Tables Vol C Tables 4.2.6.8 and 6.1.1.4'
F F 0.0170 0.0100 'International Tables Vol C Tables 4.2.6.8 and 6.1.1.4'
N N 0.0060 0.0030 'International Tables Vol C Tables 4.2.6.8 and 6.1.1.4'
O O 0.0100 0.0060 'International Tables Vol C Tables 4.2.6.8 and 6.1.1.4'

loop_
_geom_angle_atom_site_label_1
_geom_angle_atom_site_label_2
_geom_angle_atom_site_label_3
_geom_angle
C4 O2 C5 116.58(17)
C1 N1 N2 112.54(16)
C1 N1 N4 125.87(18)
N2 N1 N4 121.59(18)
N3 N2 N1 105.59(17)
N2 N3 C2 109.46(17)
N1 N4 C7 118.32(17)
N1 N4 H4N 110.8(19)
C7 N4 H4N 121.7(19)
N1 C1 C2 103.14(18)
N1 C1 C3 123.13(18)
C2 C1 C3 133.7(2)
N3 C2 C1 109.25(19)
N3 C2 C4 120.09(18)
C1 C2 C4 130.5(2)
C1 C3 H3A 109.5
C1 C3 H3B 109.5
H3A C3 H3B 109.5
C1 C3 H3C 109.5
H3A C3 H3C 109.5
H3B C3 H3C 109.5
O1 C4 O2 124.9(2)
O1 C4 C2 124.2(2)
O2 C4 C2 110.93(17)
O2 C5 C6 110.45(19)
O2 C5 H5A 109.6
C6 C5 H5A 109.6
O2 C5 H5B 109.6
C6 C5 H5B 109.6
H5A C5 H5B 108.1
C5 C6 H6A 109.5
C5 C6 H6B 109.5
H6A C6 H6B 109.5
C5 C6 H6C 109.5
H6A C6 H6C 109.5
H6B C6 H6C 109.5
C8 C7 N4 121.93(19)
C8 C7 C12 119.8(2)
N4 C7 C12 118.09(19)
C9 C8 C7 119.85(19)
C9 C8 H8 120.1
C7 C8 H8 120.1
C10 C9 C8 119.1(2)
C10 C9 H9 120.4
C8 C9 H9 120.4
F1 C10 C9 119.2(2)
F1 C10 C11 118.53(19)
C9 C10 C11 122.3(2)
C12 C11 C10 118.85(19)
C12 C11 H11 120.6
C10 C11 H11 120.6
C11 C12 C7 120.1(2)
C11 C12 H12 120.0
C7 C12 H12 120.0
C16 O4 C17 115.43(16)
C13 N5 N6 112.05(17)
C13 N5 N8 130.23(18)
N6 N5 N8 117.49(17)
N7 N6 N5 106.46(16)
N6 N7 C14 109.25(17)
N5 N8 C19 115.90(17)
N5 N8 H8N 113.3(17)
C19 N8 H8N 117.8(17)
N5 C13 C14 102.71(18)
N5 C13 C15 123.39(19)
C14 C13 C15 133.9(2)
N7 C14 C13 109.53(19)
N7 C14 C16 118.72(18)
C13 C14 C16 131.75(19)
C13 C15 H15A 109.5
C13 C15 H15B 109.5
H15A C15 H15B 109.5
C13 C15 H15C 109.5
H15A C15 H15C 109.5
H15B C15 H15C 109.5
O3 C16 O4 124.0(2)
O3 C16 C14 123.62(19)
O4 C16 C14 112.35(17)
O4 C17 C18 107.85(17)
O4 C17 H17A 110.1
C18 C17 H17A 110.1
O4 C17 H17B 110.1
C18 C17 H17B 110.1
H17A C17 H17B 108.5
C17 C18 H18A 109.5
C17 C18 H18B 109.5
H18A C18 H18B 109.5
C17 C18 H18C 109.5
H18A C18 H18C 109.5
H18B C18 H18C 109.5
C20 C19 C24 119.7(2)
C20 C19 N8 122.18(19)
C24 C19 N8 118.01(19)
C19 C20 C21 120.1(2)
C19 C20 H20 119.9
C21 C20 H20 119.9
C22 C21 C20 118.8(2)
C22 C21 H21 120.6
C20 C21 H21 120.6
F2 C22 C21 118.5(2)
F2 C22 C23 119.2(2)
C21 C22 C23 122.3(2)
C22 C23 C24 118.9(2)
C22 C23 H23 120.6
C24 C23 H23 120.6
C23 C24 C19 120.2(2)
C23 C24 H24 119.9
C19 C24 H24 119.9

loop_
_geom_bond_atom_site_label_1
_geom_bond_atom_site_label_2
_geom_bond_distance
F1 C10 1.360(2)
O1 C4 1.204(3)
O2 C4 1.335(3)
O2 C5 1.449(3)
N1 C1 1.338(3)
N1 N2 1.367(3)
N1 N4 1.373(2)
N2 N3 1.303(3)
N3 C2 1.361(3)
N4 C7 1.391(3)
N4 H4N 0.882(10)
C1 C2 1.373(3)
C1 C3 1.479(3)
C2 C4 1.462(3)
C3 H3A 0.9800
C3 H3B 0.9800
C3 H3C 0.9800
C5 C6 1.501(3)
C5 H5A 0.9900
C5 H5B 0.9900
C6 H6A 0.9800
C6 H6B 0.9800
C6 H6C 0.9800
C7 C8 1.387(3)
C7 C12 1.396(3)
C8 C9 1.384(3)
C8 H8 0.9500
C9 C10 1.367(3)
C9 H9 0.9500
C10 C11 1.376(3)
C11 C12 1.376(3)
C11 H11 0.9500
C12 H12 0.9500
F2 C22 1.360(3)
O3 C16 1.213(3)
O4 C16 1.326(2)
O4 C17 1.453(2)
N5 C13 1.354(3)
N5 N6 1.363(2)
N5 N8 1.372(2)
N6 N7 1.296(2)
N7 C14 1.365(3)
N8 C19 1.414(3)
N8 H8N 0.880(10)
C13 C14 1.376(3)
C13 C15 1.475(3)
C14 C16 1.459(3)
C15 H15A 0.9800
C15 H15B 0.9800
C15 H15C 0.9800
C17 C18 1.495(3)
C17 H17A 0.9900
C17 H17B 0.9900
C18 H18A 0.9800
C18 H18B 0.9800
C18 H18C 0.9800
C19 C20 1.384(3)
C19 C24 1.394(3)
C20 C21 1.388(3)
C20 H20 0.9500
C21 C22 1.370(3)
C21 H21 0.9500
C22 C23 1.373(3)
C23 C24 1.379(3)
C23 H23 0.9500
C24 H24 0.9500

loop_
_geom_torsion_atom_site_label_1
_geom_torsion_atom_site_label_2
_geom_torsion_atom_site_label_3
_geom_torsion_atom_site_label_4
_geom_torsion
C1 N1 N2 N3 -0.2(2)
N4 N1 N2 N3 178.94(18)
N1 N2 N3 C2 -0.5(2)
C1 N1 N4 C7 -111.5(2)
N2 N1 N4 C7 69.5(3)
N2 N1 C1 C2 0.9(2)
N4 N1 C1 C2 -178.27(19)
N2 N1 C1 C3 -178.6(2)
N4 N1 C1 C3 2.3(3)
N2 N3 C2 C1 1.1(2)
N2 N3 C2 C4 -174.29(19)
N1 C1 C2 N3 -1.2(2)
C3 C1 C2 N3 178.2(2)
N1 C1 C2 C4 173.6(2)
C3 C1 C2 C4 -7.0(4)
C5 O2 C4 O1 0.8(3)
C5 O2 C4 C2 -178.03(18)
N3 C2 C4 O1 -0.8(3)
C1 C2 C4 O1 -175.1(2)
N3 C2 C4 O2 178.04(18)
C1 C2 C4 O2 3.8(3)
C4 O2 C5 C6 -86.7(2)
N1 N4 C7 C8 20.7(3)
N1 N4 C7 C12 -163.6(2)
N4 C7 C8 C9 175.3(2)
C12 C7 C8 C9 -0.3(3)
C7 C8 C9 C10 -0.8(3)
C8 C9 C10 F1 -179.1(2)
C8 C9 C10 C11 0.9(4)
F1 C10 C11 C12 -179.80(19)
C9 C10 C11 C12 0.2(3)
C10 C11 C12 C7 -1.3(3)
C8 C7 C12 C11 1.3(3)
N4 C7 C12 C11 -174.4(2)
C13 N5 N6 N7 -0.2(2)
N8 N5 N6 N7 174.91(17)
N5 N6 N7 C14 0.6(2)
C13 N5 N8 C19 83.5(3)
N6 N5 N8 C19 -90.5(2)
N6 N5 C13 C14 -0.4(2)
N8 N5 C13 C14 -174.6(2)
N6 N5 C13 C15 -179.99(19)
N8 N5 C13 C15 5.8(3)
N6 N7 C14 C13 -0.9(2)
N6 N7 C14 C16 179.53(18)
N5 C13 C14 N7 0.8(2)
C15 C13 C14 N7 -179.7(2)
N5 C13 C14 C16 -179.8(2)
C15 C13 C14 C16 -0.2(4)
C17 O4 C16 O3 -1.5(3)
C17 O4 C16 C14 179.44(17)
N7 C14 C16 O3 7.4(3)
C13 C14 C16 O3 -172.0(2)
N7 C14 C16 O4 -173.51(18)
C13 C14 C16 O4 7.1(3)
C16 O4 C17 C18 -170.55(19)
N5 N8 C19 C20 9.3(3)
N5 N8 C19 C24 -174.38(18)
C24 C19 C20 C21 0.1(3)
N8 C19 C20 C21 176.4(2)
C19 C20 C21 C22 0.5(3)
C20 C21 C22 F2 179.5(2)
C20 C21 C22 C23 -0.5(3)
F2 C22 C23 C24 180.0(2)
C21 C22 C23 C24 -0.1(3)
C22 C23 C24 C19 0.7(3)
C20 C19 C24 C23 -0.7(3)
N8 C19 C24 C23 -177.1(2)
